data_7711820
loop_
_publ_author_name
'Chen, Xiaoli'
'Liao, Xuehong'
'Dai, Chang'
'Zhu, Lihong'
'Li, Hong'
'Yang, Xueli'
'Ruan, Zhijun'
'Liang, Xiangming'
'Lin, Junqi'

_publ_section_title
;
 Modulating the electrocatalytic activity of mononuclear nickel complexes
 toward water oxidation by tertiary amine group
;
_journal_name_full 'Dalton Transactions'
_journal_paper_doi 10.1039/D2DT03381J
_journal_year 2022
_chemical_formula_moiety 'C19 H28 N6 Ni, 2(Cl O4)'
_chemical_formula_sum 'C19 H28 Cl2 N6 Ni O8'
_chemical_formula_weight 598.08
_space_group_crystal_system triclinic
_space_group_IT_number 2
_space_group_name_Hall '-P 1'
_space_group_name_H-M_alt 'P -1'
_atom_sites_solution_hydrogens geom
_audit_creation_method SHELXL-2016/6
_audit_update_record
;
2022-09-09 deposited with the CCDC.	2022-11-21 downloaded from the CCDC.
;
_cell_angle_alpha 86.743(9)
_cell_angle_beta 73.749(10)
_cell_angle_gamma 66.423(9)
_cell_formula_units_Z 2
_cell_length_a 9.414(3)
_cell_length_b 11.334(3)
_cell_length_c 13.582(3)
_cell_measurement_reflns_used 5536
_cell_measurement_temperature 296(2)
_cell_measurement_theta_max 22.609
_cell_measurement_theta_min 2.457
_cell_volume 1272.6(6)
_computing_structure_refinement 'SHELXL-2016/6 (Sheldrick, 2016)'
_computing_structure_solution 'SHELXT 2018/2 (Sheldrick, 2018)'
_diffrn_ambient_temperature 296(2)
_diffrn_measured_fraction_theta_full 0.996
_diffrn_measured_fraction_theta_max 0.996
_diffrn_measurement_device_type 'Bruker apexIII CCD detector'
_diffrn_measurement_method '\f and \w scans'
_diffrn_radiation_type MoK\a
_diffrn_radiation_wavelength 0.71073
_diffrn_reflns_av_R_equivalents 0.0889
_diffrn_reflns_av_unetI/netI 0.0426
_diffrn_reflns_Laue_measured_fraction_full 0.996
_diffrn_reflns_Laue_measured_fraction_max 0.996
_diffrn_reflns_limit_h_max 11
_diffrn_reflns_limit_h_min -11
_diffrn_reflns_limit_k_max 13
_diffrn_reflns_limit_k_min -13
_diffrn_reflns_limit_l_max 16
_diffrn_reflns_limit_l_min -16
_diffrn_reflns_number 37608
_diffrn_reflns_point_group_measured_fraction_full 0.996
_diffrn_reflns_point_group_measured_fraction_max 0.996
_diffrn_reflns_theta_full 25.077
_diffrn_reflns_theta_max 25.077
_diffrn_reflns_theta_min 1.964
_exptl_absorpt_coefficient_mu 1.028
_exptl_absorpt_correction_T_max 0.7452
_exptl_absorpt_correction_T_min 0.6628
_exptl_absorpt_correction_type multi-scan
_exptl_absorpt_process_details sadabs
_exptl_crystal_colour pink
_exptl_crystal_density_diffrn 1.561
_exptl_crystal_density_meas ?
_exptl_crystal_description rod
_exptl_crystal_F_000 620
_exptl_crystal_size_max 0.320
_exptl_crystal_size_mid 0.180
_exptl_crystal_size_min 0.150
_refine_diff_density_max 0.598
_refine_diff_density_min -0.563
_refine_diff_density_rms 0.074
_refine_ls_extinction_method none
_refine_ls_goodness_of_fit_ref 1.027
_refine_ls_hydrogen_treatment constr
_refine_ls_matrix_type full
_refine_ls_number_parameters 327
_refine_ls_number_reflns 4505
_refine_ls_number_restraints 0
_refine_ls_restrained_S_all 1.027
_refine_ls_R_factor_all 0.0791
_refine_ls_R_factor_gt 0.0602
_refine_ls_shift/su_max 0.000
_refine_ls_shift/su_mean 0.000
_refine_ls_structure_factor_coef Fsqd
_refine_ls_weighting_details 'w=1/[\s^2^(Fo^2^)+(0.1006P)^2^+1.4360P] where P=(Fo^2^+2Fc^2^)/3'
_refine_ls_weighting_scheme calc
_refine_ls_wR_factor_gt 0.1664
_refine_ls_wR_factor_ref 0.1850
_reflns_Friedel_coverage 0.000
_reflns_number_gt 3453
_reflns_number_total 4505
_reflns_threshold_expression 'I > 2\s(I)'
_cod_data_source_file d2dt03381j2.cif
_cod_data_source_block t
_cod_depositor_comments
;
The following automatic conversions were performed:

data item '_exptl_crystal_density_meas' value 'not measured' was
changed to '?' -- the value is perceived as not measured.

Automatic conversion script
Id: cif_fix_values 7556 2019-12-06 15:28:31Z antanas 
;
_cod_original_cell_volume 1272.7(6)
_cod_database_code 7711820
_shelx_shelxl_version_number 2016/6
_shelx_space_group_comment
;
The symmetry employed for this shelxl refinement is uniquely defined
by the following loop, which should always be used as a source of
symmetry information in preference to the above space-group names.
They are only intended as comments.
;
_shelx_estimated_absorpt_t_min 0.735
_shelx_estimated_absorpt_t_max 0.861

loop_
_space_group_symop_operation_xyz
'x, y, z'
'-x, -y, -z'

loop_
_atom_site_label
_atom_site_type_symbol
_atom_site_fract_x
_atom_site_fract_y
_atom_site_fract_z
_atom_site_U_iso_or_equiv
_atom_site_adp_type
_atom_site_occupancy
_atom_site_site_symmetry_order
_atom_site_calc_flag
_atom_site_refinement_flags_posn
_atom_site_refinement_flags_adp
_atom_site_refinement_flags_occupancy
_atom_site_disorder_assembly
_atom_site_disorder_group
Ni1 Ni 0.56128(7) 0.27186(6) 0.75732(4) 0.0556(2) Uani 1 1 d . . . . .
Cl1 Cl 0.24936(15) 0.22740(13) 0.43895(10) 0.0682(4) Uani 1 1 d . . . . .
Cl2 Cl 0.95562(17) 0.27912(16) 0.93079(12) 0.0820(4) Uani 1 1 d . . . . .
N1 N 0.3603(4) 0.4323(4) 0.7474(3) 0.0552(9) Uani 1 1 d . . . . .
N5 N 0.4900(5) 0.2389(4) 0.9122(3) 0.0603(10) Uani 1 1 d . . . . .
N6 N 0.4624(6) 0.1451(4) 0.7262(3) 0.0737(12) Uani 1 1 d . . . . .
N2 N 0.6372(5) 0.4176(5) 0.7822(3) 0.0724(12) Uani 1 1 d . . . . .
H2 H 0.694768 0.391601 0.835054 0.087 Uiso 1 1 calc R U . . .
N3 N 0.7035(6) 0.2656(4) 0.6033(3) 0.0763(12) Uani 1 1 d . . . . .
C12 C 0.5994(7) 0.1356(5) 0.9405(4) 0.0653(13) Uani 1 1 d . . . . .
O5 O 0.7893(6) 0.3156(7) 0.9645(4) 0.133(2) Uani 1 1 d . . . . .
C1 C 0.3556(6) 0.5449(5) 0.7789(4) 0.0611(11) Uani 1 1 d . . . . .
C5 C 0.2409(6) 0.4375(5) 0.7098(4) 0.0666(13) Uani 1 1 d . . . . .
H5 H 0.242941 0.360434 0.687905 0.080 Uiso 1 1 calc R U . . .
C00D C 0.3962(7) 0.0859(5) 0.7158(4) 0.0673(13) Uani 1 1 d . . . . .
N4 N 0.7699(6) 0.1210(6) 0.7713(4) 0.110(2) Uani 1 1 d . . . . .
H4A H 0.824636 0.169997 0.790330 0.132 Uiso 1 1 calc R U . . .
O6 O 1.0013(7) 0.2572(7) 0.8220(4) 0.136(2) Uani 1 1 d . . . . .
C6 C 0.4909(7) 0.5348(6) 0.8208(5) 0.0821(16) Uani 1 1 d . . . . .
H6A H 0.516571 0.609414 0.802741 0.098 Uiso 1 1 calc R U . . .
H6B H 0.455494 0.536105 0.895130 0.098 Uiso 1 1 calc R U . . .
C2 C 0.2330(8) 0.6599(5) 0.7744(5) 0.0818(17) Uani 1 1 d . . . . .
H2A H 0.231690 0.736423 0.797001 0.098 Uiso 1 1 calc R U . . .
C4 C 0.1168(7) 0.5492(6) 0.7018(5) 0.0800(16) Uani 1 1 d . . . . .
H4 H 0.037742 0.548641 0.673604 0.096 Uiso 1 1 calc R U . . .
C11 C 0.7460(8) 0.0578(5) 0.8582(4) 0.0818(16) Uani 1 1 d . . . . .
H11A H 0.839531 0.032949 0.884062 0.098 Uiso 1 1 calc R U . . .
H11B H 0.736967 -0.020517 0.841466 0.098 Uiso 1 1 calc R U . . .
O1 O 0.3810(7) 0.2569(6) 0.3863(6) 0.149(2) Uani 1 1 d . . . . .
C13 C 0.5753(10) 0.1016(7) 1.0416(5) 0.0890(19) Uani 1 1 d . . . . .
H13 H 0.651879 0.029126 1.060342 0.107 Uiso 1 1 calc R U . . .
C7 C 0.7494(7) 0.4313(7) 0.6851(5) 0.0868(17) Uani 1 1 d . . . . .
H7A H 0.859872 0.378683 0.685074 0.104 Uiso 1 1 calc R U . . .
H7B H 0.736918 0.520463 0.680754 0.104 Uiso 1 1 calc R U . . .
C16 C 0.3530(7) 0.3112(6) 0.9824(4) 0.0785(15) Uani 1 1 d . . . . .
H16 H 0.276948 0.382789 0.962295 0.094 Uiso 1 1 calc R U . . .
C8 C 0.7157(8) 0.3899(6) 0.5923(4) 0.0825(16) Uani 1 1 d . . . . .
H8A H 0.615565 0.454487 0.583432 0.099 Uiso 1 1 calc R U . . .
H8B H 0.801770 0.384839 0.531206 0.099 Uiso 1 1 calc R U . . .
C00P C 0.3089(8) 0.0108(6) 0.7029(5) 0.0878(17) Uani 1 1 d . . . . .
H00A H 0.252413 0.047403 0.652371 0.132 Uiso 1 1 calc R U . . .
H00B H 0.232810 0.011540 0.767174 0.132 Uiso 1 1 calc R U . . .
H00C H 0.383562 -0.076371 0.680595 0.132 Uiso 1 1 calc R U . . .
C14 C 0.4360(11) 0.1770(8) 1.1134(5) 0.099(2) Uani 1 1 d . . . . .
H14 H 0.418999 0.156749 1.181871 0.119 Uiso 1 1 calc R U . . .
C10 C 0.8697(7) 0.0737(6) 0.6737(5) 0.0824(16) Uani 1 1 d . . . . .
H10A H 0.844642 0.005416 0.653047 0.099 Uiso 1 1 calc R U . . .
H10B H 0.979891 0.034187 0.678249 0.099 Uiso 1 1 calc R U . . .
C3 C 0.1116(7) 0.6617(6) 0.7362(5) 0.0869(18) Uani 1 1 d . . . . .
H3 H 0.026347 0.739268 0.733932 0.104 Uiso 1 1 calc R U . . .
C15 C 0.3228(9) 0.2809(8) 1.0852(5) 0.093(2) Uani 1 1 d . . . . .
H15 H 0.227080 0.330923 1.133314 0.112 Uiso 1 1 calc R U . . .
C17 C 0.6318(11) 0.2468(8) 0.5239(4) 0.112(3) Uani 1 1 d . . . . .
H17A H 0.627866 0.163270 0.528462 0.169 Uiso 1 1 calc R U . . .
H17B H 0.696725 0.252898 0.456964 0.169 Uiso 1 1 calc R U . . .
H17C H 0.524338 0.312144 0.535186 0.169 Uiso 1 1 calc R U . . .
O3 O 0.1399(9) 0.3211(8) 0.5076(7) 0.224(5) Uani 1 1 d . . . . .
C9 C 0.8659(9) 0.1588(7) 0.5946(6) 0.127(3) Uani 1 1 d . . . . .
H9A H 0.901680 0.109880 0.529603 0.153 Uiso 1 1 calc R U . . .
H9B H 0.942216 0.196656 0.593512 0.153 Uiso 1 1 calc R U . . .
O8 O 0.9856(10) 0.3826(8) 0.9577(8) 0.204(4) Uani 1 1 d . . . . .
O4 O 0.1849(10) 0.2058(10) 0.3681(6) 0.196(4) Uani 1 1 d . . . . .
O2 O 0.3053(12) 0.1103(8) 0.4790(7) 0.215(4) Uani 1 1 d . . . . .
O7 O 1.0388(13) 0.1760(9) 0.9732(8) 0.246(5) Uani 1 1 d . . . . .

loop_
_atom_site_aniso_label
_atom_site_aniso_U_11
_atom_site_aniso_U_22
_atom_site_aniso_U_33
_atom_site_aniso_U_23
_atom_site_aniso_U_13
_atom_site_aniso_U_12
Ni1 0.0508(4) 0.0617(4) 0.0471(3) 0.0082(2) -0.0119(3) -0.0170(3)
Cl1 0.0609(7) 0.0753(8) 0.0618(7) 0.0067(6) -0.0205(6) -0.0188(6)
Cl2 0.0671(8) 0.0977(10) 0.0820(9) -0.0148(8) -0.0270(7) -0.0270(7)
N1 0.052(2) 0.061(2) 0.054(2) 0.0058(17) -0.0207(17) -0.0218(18)
N5 0.060(2) 0.084(3) 0.050(2) 0.0101(19) -0.0193(18) -0.039(2)
N6 0.095(3) 0.058(2) 0.061(3) 0.0011(19) -0.015(2) -0.028(2)
N2 0.067(3) 0.100(3) 0.067(3) 0.015(2) -0.030(2) -0.044(3)
N3 0.081(3) 0.079(3) 0.051(2) 0.007(2) -0.002(2) -0.026(2)
C12 0.089(4) 0.067(3) 0.063(3) 0.014(2) -0.039(3) -0.045(3)
O5 0.084(3) 0.229(7) 0.089(3) -0.024(4) -0.014(3) -0.068(4)
C1 0.065(3) 0.061(3) 0.057(3) -0.002(2) -0.013(2) -0.027(2)
C5 0.065(3) 0.071(3) 0.074(3) 0.010(2) -0.031(3) -0.030(3)
C00D 0.082(4) 0.053(3) 0.060(3) 0.001(2) -0.020(3) -0.020(3)
N4 0.062(3) 0.113(4) 0.098(4) 0.046(3) -0.001(3) 0.004(3)
O6 0.103(4) 0.202(6) 0.096(4) -0.031(4) -0.015(3) -0.057(4)
C6 0.090(4) 0.098(4) 0.073(4) -0.014(3) -0.022(3) -0.051(4)
C2 0.096(4) 0.058(3) 0.079(4) 0.001(3) -0.008(3) -0.029(3)
C4 0.062(3) 0.095(4) 0.089(4) 0.030(3) -0.033(3) -0.032(3)
C11 0.102(4) 0.062(3) 0.078(4) 0.006(3) -0.042(3) -0.018(3)
O1 0.092(4) 0.129(4) 0.198(7) 0.024(4) -0.005(4) -0.041(3)
C13 0.139(6) 0.093(4) 0.061(3) 0.019(3) -0.044(4) -0.064(4)
C7 0.074(4) 0.101(4) 0.096(4) 0.024(3) -0.020(3) -0.051(3)
C16 0.061(3) 0.117(5) 0.059(3) 0.003(3) -0.011(3) -0.041(3)
C8 0.089(4) 0.093(4) 0.064(3) 0.022(3) -0.010(3) -0.044(3)
C00P 0.090(4) 0.079(4) 0.095(4) -0.005(3) -0.033(4) -0.028(3)
C14 0.152(7) 0.138(6) 0.061(4) 0.031(4) -0.045(4) -0.105(6)
C10 0.067(3) 0.081(4) 0.082(4) -0.019(3) -0.019(3) -0.010(3)
C3 0.064(3) 0.079(4) 0.098(4) 0.024(3) -0.018(3) -0.014(3)
C15 0.097(5) 0.143(6) 0.059(3) -0.009(4) -0.005(3) -0.077(5)
C17 0.170(8) 0.132(6) 0.050(3) -0.003(3) -0.013(4) -0.086(6)
O3 0.157(6) 0.199(7) 0.263(9) -0.151(7) 0.092(6) -0.097(6)
C9 0.097(5) 0.098(5) 0.103(5) 0.011(4) 0.036(4) 0.003(4)
O8 0.183(7) 0.195(7) 0.272(10) -0.073(7) -0.051(7) -0.109(6)
O4 0.193(7) 0.281(10) 0.144(6) 0.016(6) -0.107(6) -0.086(7)
O2 0.250(10) 0.165(6) 0.210(8) 0.115(6) -0.088(7) -0.060(7)
O7 0.258(11) 0.174(7) 0.206(9) 0.067(6) -0.088(8) 0.021(7)

loop_
_atom_type_symbol
_atom_type_description
_atom_type_scat_dispersion_real
_atom_type_scat_dispersion_imag
_atom_type_scat_source
C C 0.0033 0.0016 'International Tables Vol C Tables 4.2.6.8 and 6.1.1.4'
H H 0.0000 0.0000 'International Tables Vol C Tables 4.2.6.8 and 6.1.1.4'
Cl Cl 0.1484 0.1585 'International Tables Vol C Tables 4.2.6.8 and 6.1.1.4'
N N 0.0061 0.0033 'International Tables Vol C Tables 4.2.6.8 and 6.1.1.4'
Ni Ni 0.3393 1.1124 'International Tables Vol C Tables 4.2.6.8 and 6.1.1.4'
O O 0.0106 0.0060 'International Tables Vol C Tables 4.2.6.8 and 6.1.1.4'

loop_
_geom_angle_atom_site_label_1
_geom_angle_atom_site_label_2
_geom_angle_atom_site_label_3
_geom_angle
_geom_angle_site_symmetry_1
_geom_angle_site_symmetry_3
_geom_angle_publ_flag
N1 Ni1 N4 175.3(2) . . ?
N1 Ni1 N5 100.26(16) . . ?
N4 Ni1 N5 79.35(19) . . ?
N1 Ni1 N6 92.09(16) . . ?
N4 Ni1 N6 92.6(3) . . ?
N5 Ni1 N6 87.84(16) . . ?
N1 Ni1 N2 80.90(16) . . ?
N4 Ni1 N2 94.4(2) . . ?
N5 Ni1 N2 95.05(16) . . ?
N6 Ni1 N2 172.79(17) . . ?
N1 Ni1 N3 96.67(17) . . ?
N4 Ni1 N3 83.45(19) . . ?
N5 Ni1 N3 162.59(18) . . ?
N6 Ni1 N3 95.64(18) . . ?
N2 Ni1 N3 83.57(18) . . ?
O3 Cl1 O4 110.9(6) . . ?
O3 Cl1 O2 113.9(7) . . ?
O4 Cl1 O2 103.1(6) . . ?
O3 Cl1 O1 112.0(4) . . ?
O4 Cl1 O1 107.5(5) . . ?
O2 Cl1 O1 108.9(5) . . ?
O7 Cl2 O5 114.1(6) . . ?
O7 Cl2 O8 107.7(7) . . ?
O5 Cl2 O8 106.8(5) . . ?
O7 Cl2 O6 110.7(5) . . ?
O5 Cl2 O6 106.5(3) . . ?
O8 Cl2 O6 110.9(5) . . ?
C5 N1 C1 117.5(4) . . ?
C5 N1 Ni1 127.9(3) . . ?
C1 N1 Ni1 114.6(3) . . ?
C12 N5 C16 119.7(5) . . ?
C12 N5 Ni1 113.3(3) . . ?
C16 N5 Ni1 126.9(4) . . ?
C00D N6 Ni1 173.2(5) . . ?
C6 N2 C7 114.3(5) . . ?
C6 N2 Ni1 106.9(3) . . ?
C7 N2 Ni1 108.9(4) . . ?
C6 N2 H2 108.9 . . ?
C7 N2 H2 108.9 . . ?
Ni1 N2 H2 108.9 . . ?
C8 N3 C17 108.8(5) . . ?
C8 N3 C9 110.8(5) . . ?
C17 N3 C9 111.4(6) . . ?
C8 N3 Ni1 105.4(3) . . ?
C17 N3 Ni1 114.0(4) . . ?
C9 N3 Ni1 106.2(4) . . ?
N5 C12 C13 121.4(6) . . ?
N5 C12 C11 116.9(4) . . ?
C13 C12 C11 121.7(5) . . ?
N1 C1 C2 121.7(5) . . ?
N1 C1 C6 115.7(5) . . ?
C2 C1 C6 122.6(5) . . ?
N1 C5 C4 123.7(5) . . ?
N1 C5 H5 118.2 . . ?
C4 C5 H5 118.2 . . ?
N6 C00D C00P 179.3(6) . . ?
C11 N4 C10 129.8(6) . . ?
C11 N4 Ni1 113.3(4) . . ?
C10 N4 Ni1 108.1(4) . . ?
C11 N4 H4A 99.8 . . ?
C10 N4 H4A 99.8 . . ?
Ni1 N4 H4A 99.8 . . ?
N2 C6 C1 113.2(4) . . ?
N2 C6 H6A 108.9 . . ?
C1 C6 H6A 108.9 . . ?
N2 C6 H6B 108.9 . . ?
C1 C6 H6B 108.9 . . ?
H6A C6 H6B 107.8 . . ?
C1 C2 C3 119.4(5) . . ?
C1 C2 H2A 120.3 . . ?
C3 C2 H2A 120.3 . . ?
C3 C4 C5 118.2(5) . . ?
C3 C4 H4 120.9 . . ?
C5 C4 H4 120.9 . . ?
N4 C11 C12 113.4(5) . . ?
N4 C11 H11A 108.9 . . ?
C12 C11 H11A 108.9 . . ?
N4 C11 H11B 108.9 . . ?
C12 C11 H11B 108.9 . . ?
H11A C11 H11B 107.7 . . ?
C14 C13 C12 118.6(6) . . ?
C14 C13 H13 120.7 . . ?
C12 C13 H13 120.7 . . ?
N2 C7 C8 110.9(4) . . ?
N2 C7 H7A 109.5 . . ?
C8 C7 H7A 109.5 . . ?
N2 C7 H7B 109.5 . . ?
C8 C7 H7B 109.5 . . ?
H7A C7 H7B 108.1 . . ?
N5 C16 C15 121.1(6) . . ?
N5 C16 H16 119.4 . . ?
C15 C16 H16 119.4 . . ?
N3 C8 C7 112.1(5) . . ?
N3 C8 H8A 109.2 . . ?
C7 C8 H8A 109.2 . . ?
N3 C8 H8B 109.2 . . ?
C7 C8 H8B 109.2 . . ?
H8A C8 H8B 107.9 . . ?
C00D C00P H00A 109.5 . . ?
C00D C00P H00B 109.5 . . ?
H00A C00P H00B 109.5 . . ?
C00D C00P H00C 109.5 . . ?
H00A C00P H00C 109.5 . . ?
H00B C00P H00C 109.5 . . ?
C15 C14 C13 120.4(6) . . ?
C15 C14 H14 119.8 . . ?
C13 C14 H14 119.8 . . ?
N4 C10 C9 118.8(5) . . ?
N4 C10 H10A 107.6 . . ?
C9 C10 H10A 107.6 . . ?
N4 C10 H10B 107.6 . . ?
C9 C10 H10B 107.6 . . ?
H10A C10 H10B 107.0 . . ?
C4 C3 C2 119.6(5) . . ?
C4 C3 H3 120.2 . . ?
C2 C3 H3 120.2 . . ?
C14 C15 C16 118.7(6) . . ?
C14 C15 H15 120.7 . . ?
C16 C15 H15 120.7 . . ?
N3 C17 H17A 109.5 . . ?
N3 C17 H17B 109.5 . . ?
H17A C17 H17B 109.5 . . ?
N3 C17 H17C 109.5 . . ?
H17A C17 H17C 109.5 . . ?
H17B C17 H17C 109.5 . . ?
C10 C9 N3 114.8(5) . . ?
C10 C9 H9A 108.6 . . ?
N3 C9 H9A 108.6 . . ?
C10 C9 H9B 108.6 . . ?
N3 C9 H9B 108.6 . . ?
H9A C9 H9B 107.5 . . ?

loop_
_geom_bond_atom_site_label_1
_geom_bond_atom_site_label_2
_geom_bond_distance
_geom_bond_site_symmetry_2
_geom_bond_publ_flag
Ni1 N1 2.066(4) . ?
Ni1 N4 2.074(5) . ?
Ni1 N5 2.082(4) . ?
Ni1 N6 2.114(5) . ?
Ni1 N2 2.121(4) . ?
Ni1 N3 2.133(4) . ?
Cl1 O3 1.326(6) . ?
Cl1 O4 1.352(6) . ?
Cl1 O2 1.362(6) . ?
Cl1 O1 1.402(6) . ?
Cl2 O7 1.325(7) . ?
Cl2 O5 1.391(5) . ?
Cl2 O8 1.400(7) . ?
Cl2 O6 1.425(5) . ?
N1 C5 1.339(6) . ?
N1 C1 1.349(6) . ?
N5 C12 1.336(6) . ?
N5 C16 1.341(7) . ?
N6 C00D 1.120(7) . ?
N2 C6 1.465(7) . ?
N2 C7 1.485(7) . ?
N2 H2 0.9800 . ?
N3 C8 1.454(7) . ?
N3 C17 1.487(8) . ?
N3 C9 1.500(8) . ?
C12 C13 1.386(7) . ?
C12 C11 1.485(8) . ?
C1 C2 1.365(8) . ?
C1 C6 1.496(7) . ?
C5 C4 1.361(7) . ?
C5 H5 0.9300 . ?
C00D C00P 1.444(8) . ?
N4 C11 1.357(7) . ?
N4 C10 1.382(8) . ?
N4 H4A 0.9800 . ?
C6 H6A 0.9700 . ?
C6 H6B 0.9700 . ?
C2 C3 1.375(9) . ?
C2 H2A 0.9300 . ?
C4 C3 1.360(9) . ?
C4 H4 0.9300 . ?
C11 H11A 0.9700 . ?
C11 H11B 0.9700 . ?
C13 C14 1.373(10) . ?
C13 H13 0.9300 . ?
C7 C8 1.523(9) . ?
C7 H7A 0.9700 . ?
C7 H7B 0.9700 . ?
C16 C15 1.396(8) . ?
C16 H16 0.9300 . ?
C8 H8A 0.9700 . ?
C8 H8B 0.9700 . ?
C00P H00A 0.9600 . ?
C00P H00B 0.9600 . ?
C00P H00C 0.9600 . ?
C14 C15 1.358(10) . ?
C14 H14 0.9300 . ?
C10 C9 1.400(9) . ?
C10 H10A 0.9700 . ?
C10 H10B 0.9700 . ?
C3 H3 0.9300 . ?
C15 H15 0.9300 . ?
C17 H17A 0.9600 . ?
C17 H17B 0.9600 . ?
C17 H17C 0.9600 . ?
C9 H9A 0.9700 . ?
C9 H9B 0.9700 . ?

loop_
_geom_hbond_atom_site_label_D
_geom_hbond_atom_site_label_H
_geom_hbond_atom_site_label_A
_geom_hbond_distance_DH
_geom_hbond_distance_HA
_geom_hbond_distance_DA
_geom_hbond_angle_DHA
_geom_hbond_site_symmetry_A
N2 H2 Cl2 0.98 2.91 3.844(5) 160.8 .
N2 H2 O5 0.98 2.17 3.138(7) 168.6 .
N2 H2 O6 0.98 2.63 3.358(7) 131.5 .
C5 H5 N6 0.93 2.63 3.167(7) 117.3 .
N4 H4A O6 0.98 2.39 3.354(10) 169.7 .
C6 H6B O5 0.97 2.56 3.320(8) 134.7 2_667
C7 H7A O6 0.97 2.60 3.358(9) 135.3 .
C7 H7B O1 0.97 2.55 3.428(9) 150.7 2_666
C00P H00A O2 0.96 2.39 3.187(11) 139.5 .
C00P H00C O1 0.96 2.32 3.248(9) 162.4 2_656
C10 H10A O4 0.97 2.56 3.506(12) 165.4 2_656

loop_
_geom_torsion_atom_site_label_1
_geom_torsion_atom_site_label_2
_geom_torsion_atom_site_label_3
_geom_torsion_atom_site_label_4
_geom_torsion
_geom_torsion_site_symmetry_1
_geom_torsion_site_symmetry_2
_geom_torsion_site_symmetry_3
_geom_torsion_site_symmetry_4
_geom_torsion_publ_flag
C16 N5 C12 C13 -0.5(7) . . . . ?
Ni1 N5 C12 C13 177.6(4) . . . . ?
C16 N5 C12 C11 178.3(5) . . . . ?
Ni1 N5 C12 C11 -3.7(5) . . . . ?
C5 N1 C1 C2 1.0(7) . . . . ?
Ni1 N1 C1 C2 178.1(4) . . . . ?
C5 N1 C1 C6 179.8(5) . . . . ?
Ni1 N1 C1 C6 -3.1(5) . . . . ?
C1 N1 C5 C4 0.0(8) . . . . ?
Ni1 N1 C5 C4 -176.6(4) . . . . ?
C7 N2 C6 C1 88.7(6) . . . . ?
Ni1 N2 C6 C1 -31.9(6) . . . . ?
N1 C1 C6 N2 24.5(7) . . . . ?
C2 C1 C6 N2 -156.7(5) . . . . ?
N1 C1 C2 C3 -0.5(8) . . . . ?
C6 C1 C2 C3 -179.2(5) . . . . ?
N1 C5 C4 C3 -1.6(9) . . . . ?
C10 N4 C11 C12 -164.9(7) . . . . ?
Ni1 N4 C11 C12 -21.7(7) . . . . ?
N5 C12 C11 N4 17.1(8) . . . . ?
C13 C12 C11 N4 -164.1(6) . . . . ?
N5 C12 C13 C14 -0.5(8) . . . . ?
C11 C12 C13 C14 -179.2(5) . . . . ?
C6 N2 C7 C8 -93.0(6) . . . . ?
Ni1 N2 C7 C8 26.5(6) . . . . ?
C12 N5 C16 C15 0.3(8) . . . . ?
Ni1 N5 C16 C15 -177.4(4) . . . . ?
C17 N3 C8 C7 166.2(5) . . . . ?
C9 N3 C8 C7 -70.9(6) . . . . ?
Ni1 N3 C8 C7 43.5(6) . . . . ?
N2 C7 C8 N3 -48.7(7) . . . . ?
C12 C13 C14 C15 1.5(9) . . . . ?
C11 N4 C10 C9 176.4(8) . . . . ?
Ni1 N4 C10 C9 31.8(9) . . . . ?
C5 C4 C3 C2 2.2(9) . . . . ?
C1 C2 C3 C4 -1.2(9) . . . . ?
C13 C14 C15 C16 -1.7(9) . . . . ?
N5 C16 C15 C14 0.7(9) . . . . ?
N4 C10 C9 N3 -33.5(11) . . . . ?
C8 N3 C9 C10 129.9(7) . . . . ?
C17 N3 C9 C10 -108.8(8) . . . . ?
Ni1 N3 C9 C10 15.9(9) . . . . ?
